data_4125727
loop_
_publ_author_name
'Kamikawa, Ken'
'Tseng, Ya-Yi'
'Jian, Jia-Hong'
'Takahashi, Tamotsu'
'Ogasawara, Masamichi'

_publ_section_title
;
 Planar-Chiral Phosphine-Olefin Ligands Exploiting a
 (Cyclopentadienyl)manganese(I) Scaffold To Achieve High Robustness and
 High Enantioselectivity.
;
_journal_issue 4
_journal_name_full 'Journal of the American Chemical Society'
_journal_page_first 1545
_journal_page_last 1553
_journal_paper_doi 10.1021/jacs.6b11243
_journal_volume 139
_journal_year 2017
_chemical_formula_sum 'C39 H37 Mn O2 P2'
_chemical_formula_weight 654.56
_chemical_name_systematic
;
 ?
;
_space_group_crystal_system triclinic
_space_group_IT_number 1
_space_group_name_Hall 'P 1'
_space_group_name_H-M_alt 'P 1'
_symmetry_space_group_name_Hall 'P 1'
_symmetry_space_group_name_H-M 'P 1'
_atom_sites_solution_hydrogens mixed
_audit_creation_method SHELXL-2014
_cell_angle_alpha 106.575(3)
_cell_angle_beta 108.044(3)
_cell_angle_gamma 95.5983(12)
_cell_formula_units_Z 2
_cell_length_a 10.322(2)
_cell_length_b 13.409(3)
_cell_length_c 13.848(3)
_cell_measurement_reflns_used 6140
_cell_measurement_temperature 253(2)
_cell_measurement_theta_max 27.4391
_cell_measurement_theta_min 3.2385
_cell_volume 1709.9(6)
_computing_structure_refinement 'SHELXL-2014 (Sheldrick, 2014)'
_diffrn_ambient_temperature 253(2)
_diffrn_measured_fraction_theta_full 0.974
_diffrn_measured_fraction_theta_max 0.957
_diffrn_measurement_device_type 'RIGAKU Saturn'
_diffrn_radiation_type MoK\a
_diffrn_radiation_wavelength 0.71075
_diffrn_reflns_av_R_equivalents 0.0163
_diffrn_reflns_av_unetI/netI 0.0342
_diffrn_reflns_Laue_measured_fraction_full 0.974
_diffrn_reflns_Laue_measured_fraction_max 0.957
_diffrn_reflns_limit_h_max 13
_diffrn_reflns_limit_h_min -10
_diffrn_reflns_limit_k_max 17
_diffrn_reflns_limit_k_min -17
_diffrn_reflns_limit_l_max 13
_diffrn_reflns_limit_l_min -17
_diffrn_reflns_number 13889
_diffrn_reflns_point_group_measured_fraction_full 0.705
_diffrn_reflns_point_group_measured_fraction_max 0.676
_diffrn_reflns_theta_full 25.242
_diffrn_reflns_theta_max 27.440
_diffrn_reflns_theta_min 3.239
_exptl_absorpt_coefficient_mu 0.512
_exptl_crystal_density_diffrn 1.271
_exptl_crystal_description prism
_exptl_crystal_F_000 684
_exptl_crystal_size_max 0.200
_exptl_crystal_size_mid 0.200
_exptl_crystal_size_min 0.200
_refine_diff_density_max 0.676
_refine_diff_density_min -0.227
_refine_diff_density_rms 0.077
_refine_ls_abs_structure_details
;
 Flack x determined using 2530 quotients [(I+)-(I-)]/[(I+)+(I-)]
 (Parsons, Flack and Wagner, Acta Cryst. B69 (2013) 249-259).
;
_refine_ls_abs_structure_Flack -0.022(7)
_refine_ls_extinction_method none
_refine_ls_goodness_of_fit_ref 1.034
_refine_ls_hydrogen_treatment mixed
_refine_ls_matrix_type full
_refine_ls_number_parameters 828
_refine_ls_number_reflns 10570
_refine_ls_number_restraints 3
_refine_ls_restrained_S_all 1.034
_refine_ls_R_factor_all 0.0346
_refine_ls_R_factor_gt 0.0302
_refine_ls_shift/su_max 0.059
_refine_ls_shift/su_mean 0.001
_refine_ls_structure_factor_coef Fsqd
_refine_ls_weighting_details 'w=1/[\s^2^(Fo^2^)+(0.0564P)^2^] where P=(Fo^2^+2Fc^2^)/3'
_refine_ls_weighting_scheme calc
_refine_ls_wR_factor_gt 0.0748
_refine_ls_wR_factor_ref 0.0830
_reflns_Friedel_coverage 0.413
_reflns_Friedel_fraction_full 0.435
_reflns_Friedel_fraction_max 0.395
_reflns_number_gt 9512
_reflns_number_total 10570
_reflns_threshold_expression 'I > 2\s(I)'
_cod_data_source_file ja6b11243_si_003.cif
_cod_data_source_block ydkr
_cod_original_cell_volume 1709.8(7)
_cod_database_code 4125727
_shelx_space_group_comment
;
The symmetry employed for this shelxl refinement is uniquely defined
by the following loop, which should always be used as a source of
symmetry information in preference to the above space-group names.
They are only intended as comments.
;
_shelx_estimated_absorpt_t_min 0.905
_shelx_estimated_absorpt_t_max 0.905
_shelxl_version_number 2014-3

loop_
_space_group_symop_operation_xyz
'x, y, z'

loop_
_atom_site_label
_atom_site_type_symbol
_atom_site_fract_x
_atom_site_fract_y
_atom_site_fract_z
_atom_site_U_iso_or_equiv
_atom_site_adp_type
_atom_site_occupancy
_atom_site_site_symmetry_order
_atom_site_calc_flag
_atom_site_refinement_flags_posn
_atom_site_refinement_flags_adp
Mn1 Mn -0.22041(4) -0.14752(3) 0.16665(3) 0.02853(11) Uani 1 1 d . .
Mn2 Mn 0.46770(4) 0.25850(3) 0.91146(3) 0.02801(11) Uani 1 1 d . .
P3 P -0.04073(8) 0.09573(6) 0.38997(7) 0.03319(18) Uani 1 1 d . .
P4 P -0.11157(8) -0.24188(6) 0.26100(6) 0.02942(17) Uani 1 1 d . .
P5 P 0.33330(8) 0.10741(6) 0.78971(7) 0.03157(18) Uani 1 1 d . .
P6 P 0.35534(9) 0.36857(6) 0.70228(7) 0.03235(18) Uani 1 1 d . .
C99 C 0.4922(3) 0.3499(2) 0.8122(3) 0.0298(6) Uani 1 1 d . .
C8 C -0.2084(4) -0.3684(2) 0.2545(3) 0.0350(7) Uani 1 1 d . .
C10 C 0.2598(3) 0.4493(2) 0.7749(3) 0.0330(7) Uani 1 1 d . .
C11 C 0.6576(4) 0.3735(3) 0.9779(3) 0.0380(8) Uani 1 1 d . .
H70 H 0.690(4) 0.397(3) 1.047(3) 0.039(10) Uiso 1 1 d . .
C12 C -0.1943(3) 0.0038(2) 0.2861(3) 0.0315(7) Uani 1 1 d . .
C100 C 0.5477(3) 0.4147(2) 0.9233(3) 0.0328(7) Uani 1 1 d . .
H100 H 0.518(3) 0.473(3) 0.952(3) 0.029(9) Uiso 1 1 d . .
C14 C 0.0451(4) -0.2797(3) 0.2395(3) 0.0361(7) Uani 1 1 d . .
C15 C 0.5693(3) 0.2674(2) 0.7993(3) 0.0320(7) Uani 1 1 d . .
C16 C 0.4488(4) 0.4657(2) 0.6641(3) 0.0354(7) Uani 1 1 d . .
O1 O -0.3533(3) -0.3323(2) -0.0277(2) 0.0628(8) Uani 1 1 d . .
C18 C 0.1549(4) 0.0783(3) 0.7850(3) 0.0418(8) Uani 1 1 d . .
O0 O -0.0046(3) -0.1193(3) 0.0747(3) 0.0665(8) Uani 1 1 d . .
C20 C -0.1176(4) 0.2097(2) 0.4367(3) 0.0345(7) Uani 1 1 d . .
C21 C 0.3027(3) 0.5574(3) 0.8314(3) 0.0362(7) Uani 1 1 d . .
H1 H 0.3871 0.5933 0.8356 0.043 Uiso 1 1 calc R U
C22 C 0.1347(4) 0.3960(3) 0.7715(3) 0.0412(8) Uani 1 1 d . .
H2 H 0.1057 0.3233 0.7345 0.049 Uiso 1 1 calc R U
C23 C -0.2691(4) -0.1066(2) 0.3964(3) 0.0386(8) Uani 1 1 d . .
H102 H -0.3370 -0.0939 0.4269 0.054(12) Uiso 1 1 calc R .
C24 C -0.0856(4) 0.3988(3) 0.5256(3) 0.0445(9) Uani 1 1 d . .
C25 C 0.6716(3) 0.2837(3) 0.9017(3) 0.0373(7) Uani 1 1 d . .
H69 H 0.748(4) 0.236(3) 0.913(3) 0.038(9) Uiso 1 1 d . .
C26 C -0.1693(4) -0.1506(2) 0.4445(3) 0.0380(8) Uani 1 1 d . .
C27 C 0.5152(4) 0.2048(3) 1.0174(3) 0.0434(8) Uani 1 1 d . .
C28 C 0.0471(3) 0.1378(2) 0.3070(3) 0.0352(7) Uani 1 1 d . .
C29 C -0.2843(3) -0.0755(2) 0.2999(3) 0.0334(7) Uani 1 1 d . .
O2 O 0.2481(3) 0.3331(3) 0.9870(3) 0.0624(8) Uani 1 1 d . .
C31 C -0.2605(4) 0.0076(3) 0.1798(3) 0.0372(7) Uani 1 1 d . .
C32 C 0.3893(4) -0.0183(3) 0.7895(3) 0.0448(8) Uani 1 1 d . .
C33 C 0.5584(3) 0.1836(3) 0.6998(3) 0.0370(7) Uani 1 1 d . .
H4 H 0.6372 0.1842 0.6808 0.044 Uiso 1 1 calc R U
O3 O 0.5472(4) 0.1735(3) 1.0889(3) 0.0739(10) Uani 1 1 d . .
C35 C 0.3307(4) 0.3014(3) 0.9537(3) 0.0390(8) Uani 1 1 d . .
C36 C -0.3510(4) -0.3928(3) 0.2096(3) 0.0424(8) Uani 1 1 d . .
H5 H -0.3984 -0.3470 0.1797 0.051 Uiso 1 1 calc R U
C37 C 0.4474(4) 0.1068(3) 0.6338(3) 0.0380(7) Uani 1 1 d . .
C38 C -0.0341(4) 0.3108(3) 0.4884(3) 0.0388(8) Uani 1 1 d . .
H6 H 0.0601 0.3192 0.4983 0.047 Uiso 1 1 calc R U
C39 C -0.2574(4) 0.1972(3) 0.4260(3) 0.0427(8) Uani 1 1 d . .
H7 H -0.3143 0.1299 0.3925 0.051 Uiso 1 1 calc R U
C40 C -0.0484(4) -0.1706(3) 0.4076(3) 0.0373(7) Uani 1 1 d . .
H8 H 0.0046 -0.2125 0.4454 0.045 Uiso 1 1 calc R U
H9 H 0.0125 -0.1034 0.4244 0.045 Uiso 1 1 calc R U
C41 C -0.0852(4) -0.1285(3) 0.1148(3) 0.0409(8) Uani 1 1 d . .
C42 C 0.5827(4) 0.5238(3) 0.7229(3) 0.0392(8) Uani 1 1 d . .
H10 H 0.6319 0.5156 0.7879 0.047 Uiso 1 1 calc R U
C43 C 0.1509(4) 0.0862(3) 0.2882(3) 0.0438(8) Uani 1 1 d . .
H11 H 0.1769 0.0367 0.3220 0.053 Uiso 1 1 calc R U
C44 C 0.3769(5) 0.4771(3) 0.5655(3) 0.0513(9) Uani 1 1 d . .
H12 H 0.2874 0.4372 0.5253 0.062 Uiso 1 1 calc R U
C45 C -0.4032(4) -0.1169(3) 0.2051(3) 0.0408(8) Uani 1 1 d . .
C46 C 0.0983(4) 0.5577(3) 0.8770(3) 0.0487(9) Uani 1 1 d . .
H13 H 0.0441 0.5942 0.9114 0.058 Uiso 1 1 calc R U
C47 C -0.2144(5) -0.5300(3) 0.2972(3) 0.0542(10) Uani 1 1 d . .
H14 H -0.1678 -0.5762 0.3269 0.065 Uiso 1 1 calc R U
C48 C -0.3889(4) -0.0658(3) 0.1298(3) 0.0412(8) Uani 1 1 d . .
C49 C 0.0111(4) 0.2133(3) 0.2581(3) 0.0410(8) Uani 1 1 d . .
H15 H -0.0590 0.2484 0.2695 0.049 Uiso 1 1 calc R U
C50 C 0.2211(4) 0.6132(3) 0.8822(3) 0.0428(8) Uani 1 1 d . .
C51 C 0.6446(5) 0.5942(3) 0.6854(4) 0.0540(10) Uani 1 1 d . .
C52 C 0.2174(4) 0.1058(3) 0.2204(4) 0.0511(10) Uani 1 1 d . .
C53 C 0.0368(4) -0.3719(3) 0.1592(3) 0.0496(9) Uani 1 1 d . .
H16 H -0.0489 -0.4173 0.1170 0.060 Uiso 1 1 calc R U
C54 C -0.1388(4) -0.4375(3) 0.2985(3) 0.0449(8) Uani 1 1 d . .
H17 H -0.0421 -0.4221 0.3286 0.054 Uiso 1 1 calc R U
C55 C 0.5682(6) 0.6030(4) 0.5865(4) 0.0654(13) Uani 1 1 d . .
H18 H 0.6088 0.6493 0.5603 0.078 Uiso 1 1 calc R U
C56 C -0.2271(4) 0.3838(3) 0.5132(3) 0.0493(10) Uani 1 1 d . .
H19 H -0.2640 0.4423 0.5381 0.059 Uiso 1 1 calc R U
C57 C -0.3020(4) -0.2609(3) 0.0499(3) 0.0393(8) Uani 1 1 d . .
C58 C 0.0783(4) 0.2370(3) 0.1923(3) 0.0494(9) Uani 1 1 d . .
C59 C 0.1577(5) -0.3966(4) 0.1416(4) 0.0629(12) Uani 1 1 d . .
H20 H 0.1531 -0.4591 0.0885 0.075 Uiso 1 1 calc R U
C60 C -0.3132(4) 0.2836(3) 0.4645(3) 0.0498(9) Uani 1 1 d . .
C61 C 0.0422(4) 0.0915(3) 0.7056(4) 0.0541(10) Uani 1 1 d . .
H21 H 0.0558 0.1113 0.6497 0.065 Uiso 1 1 calc R U
C62 C 0.4358(6) 0.5459(4) 0.5268(4) 0.0695(13) Uani 1 1 d . .
C63 C 0.0526(4) 0.4492(3) 0.8223(3) 0.0499(9) Uani 1 1 d . .
C64 C -0.4252(4) -0.4861(3) 0.2088(4) 0.0541(10) Uani 1 1 d . .
H22 H -0.5218 -0.5024 0.1783 0.065 Uiso 1 1 calc R U
C65 C 0.2828(5) -0.3287(5) 0.2027(5) 0.0733(15) Uani 1 1 d . .
H23 H 0.3630 -0.3453 0.1905 0.088 Uiso 1 1 calc R U
C66 C 0.5250(5) -0.0185(3) 0.8465(4) 0.0542(10) Uani 1 1 d . .
H24 H 0.5872 0.0455 0.8890 0.065 Uiso 1 1 calc R U
C67 C -0.3556(5) -0.5537(3) 0.2530(3) 0.0561(11) Uani 1 1 d . .
H25 H -0.4051 -0.6156 0.2527 0.067 Uiso 1 1 calc R U
C68 C 0.1744(4) -0.2127(3) 0.3007(4) 0.0555(10) Uani 1 1 d . .
H26 H 0.1818 -0.1507 0.3555 0.067 Uiso 1 1 calc R U
C69 C 0.4560(5) 0.0238(4) 0.5377(4) 0.0652(12) Uani 1 1 d . .
H27 H 0.5500 0.0329 0.5389 0.098 Uiso 1 1 calc R U
H28 H 0.3955 0.0311 0.4728 0.098 Uiso 1 1 calc R U
H29 H 0.4280 -0.0457 0.5400 0.098 Uiso 1 1 calc R U
C70 C -0.0899(5) 0.0751(4) 0.7104(5) 0.0732(15) Uani 1 1 d . .
H30 H -0.1650 0.0829 0.6568 0.088 Uiso 1 1 calc R U
C71 C 0.1790(4) 0.1821(3) 0.1739(4) 0.0535(10) Uani 1 1 d . .
H31 H 0.2227 0.1968 0.1286 0.064 Uiso 1 1 calc R U
C72 C 0.1308(5) 0.0494(4) 0.8671(4) 0.0683(13) Uani 1 1 d . .
H32 H 0.2046 0.0406 0.9208 0.082 Uiso 1 1 calc R U
C73 C 0.2671(5) 0.7315(4) 0.9436(4) 0.0672(13) Uani 1 1 d . .
H33 H 0.2448 0.7472 1.0079 0.101 Uiso 1 1 calc R U
H34 H 0.2200 0.7698 0.8993 0.101 Uiso 1 1 calc R U
H35 H 0.3658 0.7522 0.9624 0.101 Uiso 1 1 calc R U
C74 C 0.7879(5) 0.6592(4) 0.7514(5) 0.0805(16) Uani 1 1 d . .
H36 H 0.8548 0.6145 0.7483 0.121 Uiso 1 1 calc R U
H37 H 0.7945 0.6902 0.8248 0.121 Uiso 1 1 calc R U
H38 H 0.8064 0.7147 0.7234 0.121 Uiso 1 1 calc R U
C75 C 0.2912(5) -0.2383(4) 0.2799(5) 0.0706(14) Uani 1 1 d . .
H39 H 0.3770 -0.1925 0.3199 0.085 Uiso 1 1 calc R U
C76 C -0.1726(5) -0.1883(4) 0.5354(4) 0.0599(11) Uani 1 1 d . .
H40 H -0.2532 -0.1731 0.5529 0.090 Uiso 1 1 calc R U
H41 H -0.0902 -0.1524 0.5972 0.090 Uiso 1 1 calc R U
H42 H -0.1765 -0.2635 0.5147 0.090 Uiso 1 1 calc R U
C77 C 0.0389(6) 0.3189(5) 0.1395(5) 0.0780(15) Uani 1 1 d . .
H43 H -0.0414 0.3415 0.1525 0.117 Uiso 1 1 calc R U
H44 H 0.0180 0.2885 0.0634 0.117 Uiso 1 1 calc R U
H45 H 0.1150 0.3789 0.1691 0.117 Uiso 1 1 calc R U
C78 C 0.0017(5) 0.5098(3) 0.5727(4) 0.0606(13) Uani 1 1 d . .
H46 H 0.0182 0.5369 0.6485 0.091 Uiso 1 1 calc R U
H47 H -0.0466 0.5548 0.5379 0.091 Uiso 1 1 calc R U
H48 H 0.0890 0.5083 0.5617 0.091 Uiso 1 1 calc R U
C79 C 0.4758(9) -0.2091(4) 0.7775(6) 0.093(2) Uani 1 1 d . .
H49 H 0.5052 -0.2730 0.7736 0.112 Uiso 1 1 calc R U
C81 C 0.2989(6) -0.1145(3) 0.7283(4) 0.0697(13) Uani 1 1 d . .
H50 H 0.2065 -0.1157 0.6907 0.084 Uiso 1 1 calc R U
C82 C 0.5692(6) -0.1144(4) 0.8406(5) 0.0782(16) Uani 1 1 d . .
H51 H 0.6608 -0.1146 0.8787 0.094 Uiso 1 1 calc R U
C83 C -0.1113(5) 0.0481(4) 0.7917(6) 0.0864(19) Uani 1 1 d . .
H52 H -0.2004 0.0393 0.7944 0.104 Uiso 1 1 calc R U
C84 C 0.3238(5) 0.0427(4) 0.1968(5) 0.0776(15) Uani 1 1 d . .
H53 H 0.2779 -0.0212 0.1366 0.116 Uiso 1 1 calc R U
H54 H 0.3721 0.0246 0.2588 0.116 Uiso 1 1 calc R U
H55 H 0.3893 0.0844 0.1800 0.116 Uiso 1 1 calc R U
C86 C -0.4664(5) 0.2694(4) 0.4512(5) 0.0777(15) Uani 1 1 d . .
H56 H -0.4758 0.3085 0.5177 0.117 Uiso 1 1 calc R U
H57 H -0.5048 0.1954 0.4323 0.117 Uiso 1 1 calc R U
H58 H -0.5153 0.2954 0.3953 0.117 Uiso 1 1 calc R U
C88 C 0.3442(8) -0.2101(4) 0.7223(5) 0.0881(18) Uani 1 1 d . .
H59 H 0.2827 -0.2743 0.6799 0.106 Uiso 1 1 calc R U
C90 C -0.0822(5) 0.3899(5) 0.8182(5) 0.0817(16) Uani 1 1 d . .
H60 H -0.0739 0.3186 0.8159 0.123 Uiso 1 1 calc R U
H61 H -0.1564 0.3879 0.7550 0.123 Uiso 1 1 calc R U
H62 H -0.1021 0.4254 0.8811 0.123 Uiso 1 1 calc R U
C98 C -0.0040(7) 0.0333(5) 0.8701(5) 0.092(2) Uani 1 1 d . .
H63 H -0.0201 0.0128 0.9248 0.110 Uiso 1 1 calc R U
C101 C 0.3110(3) 0.0970(3) 0.6496(3) 0.0365(7) Uani 1 1 d . .
H64 H 0.2520 0.0290 0.6013 0.044 Uiso 1 1 calc R U
H65 H 0.2653 0.1526 0.6319 0.044 Uiso 1 1 calc R U
C102 C 0.3595(9) 0.5586(8) 0.4202(6) 0.132(3) Uani 1 1 d . .
H66 H 0.4215 0.6029 0.4029 0.198 Uiso 1 1 calc R U
H67 H 0.2817 0.5908 0.4250 0.198 Uiso 1 1 calc R U
H68 H 0.3270 0.4901 0.3650 0.198 Uiso 1 1 calc R U
H71 H -0.458(4) -0.080(3) 0.060(3) 0.044(10) Uiso 1 1 d . .
H72 H -0.476(3) -0.173(3) 0.202(3) 0.028(8) Uiso 1 1 d . .
H101 H -0.214(4) 0.049(3) 0.148(3) 0.035(9) Uiso 1 1 d . .

loop_
_atom_site_aniso_label
_atom_site_aniso_U_11
_atom_site_aniso_U_22
_atom_site_aniso_U_33
_atom_site_aniso_U_23
_atom_site_aniso_U_13
_atom_site_aniso_U_12
Mn1 0.0295(2) 0.0252(2) 0.0309(2) 0.00899(18) 0.01089(19) 0.00601(17)
Mn2 0.0301(2) 0.0269(2) 0.0302(2) 0.01350(18) 0.01127(19) 0.00608(17)
P3 0.0335(4) 0.0272(4) 0.0380(4) 0.0094(3) 0.0128(3) 0.0061(3)
P4 0.0308(4) 0.0278(4) 0.0330(4) 0.0114(3) 0.0141(3) 0.0083(3)
P5 0.0328(4) 0.0260(3) 0.0386(4) 0.0125(3) 0.0148(4) 0.0058(3)
P6 0.0388(4) 0.0294(4) 0.0315(4) 0.0137(3) 0.0124(4) 0.0086(3)
C99 0.0320(15) 0.0268(13) 0.0355(16) 0.0148(12) 0.0146(13) 0.0051(11)
C8 0.0449(19) 0.0302(14) 0.0379(18) 0.0119(13) 0.0238(15) 0.0121(13)
C10 0.0319(16) 0.0374(15) 0.0345(17) 0.0187(13) 0.0116(13) 0.0082(13)
C11 0.0343(18) 0.0388(17) 0.0340(19) 0.0123(15) 0.0062(15) -0.0042(14)
C12 0.0339(16) 0.0244(13) 0.0372(17) 0.0092(12) 0.0142(14) 0.0076(12)
C100 0.0380(18) 0.0274(14) 0.0333(17) 0.0111(12) 0.0137(14) 0.0018(13)
C14 0.0358(18) 0.0414(17) 0.0429(19) 0.0245(15) 0.0178(15) 0.0162(14)
C15 0.0271(15) 0.0335(15) 0.0374(17) 0.0137(13) 0.0135(13) 0.0029(12)
C16 0.051(2) 0.0334(15) 0.0375(17) 0.0182(13) 0.0278(15) 0.0192(14)
O1 0.071(2) 0.0434(15) 0.0478(16) -0.0019(13) 0.0049(15) -0.0018(13)
C18 0.0389(19) 0.0318(15) 0.051(2) 0.0067(14) 0.0206(17) -0.0011(14)
O0 0.069(2) 0.077(2) 0.066(2) 0.0214(16) 0.0469(17) 0.0045(16)
C20 0.0441(18) 0.0307(14) 0.0287(16) 0.0084(12) 0.0140(14) 0.0084(13)
C21 0.0356(17) 0.0396(16) 0.0340(17) 0.0139(14) 0.0119(14) 0.0070(13)
C22 0.0361(18) 0.0417(18) 0.049(2) 0.0215(16) 0.0145(16) 0.0043(14)
C23 0.046(2) 0.0320(15) 0.0426(19) 0.0079(14) 0.0275(16) 0.0047(14)
C24 0.063(2) 0.0331(16) 0.0299(17) 0.0071(13) 0.0080(16) 0.0132(16)
C25 0.0299(17) 0.0443(18) 0.0396(19) 0.0189(15) 0.0113(15) 0.0045(14)
C26 0.053(2) 0.0311(15) 0.0327(17) 0.0091(13) 0.0224(16) 0.0029(14)
C27 0.054(2) 0.0404(18) 0.043(2) 0.0216(16) 0.0184(17) 0.0137(16)
C28 0.0313(16) 0.0287(14) 0.0425(19) 0.0090(13) 0.0128(14) 0.0015(12)
C29 0.0309(16) 0.0289(14) 0.0442(18) 0.0090(13) 0.0198(14) 0.0111(12)
O2 0.0654(19) 0.076(2) 0.073(2) 0.0333(17) 0.0479(17) 0.0314(16)
C31 0.0403(18) 0.0297(15) 0.0440(19) 0.0167(14) 0.0126(16) 0.0122(13)
C32 0.060(2) 0.0361(17) 0.053(2) 0.0215(16) 0.0321(19) 0.0172(16)
C33 0.0331(17) 0.0438(17) 0.0386(18) 0.0139(15) 0.0175(15) 0.0117(14)
O3 0.100(3) 0.075(2) 0.060(2) 0.0469(18) 0.0213(19) 0.0243(18)
C35 0.046(2) 0.0399(17) 0.0387(19) 0.0186(15) 0.0203(16) 0.0097(15)
C36 0.0432(19) 0.0333(16) 0.056(2) 0.0145(15) 0.0249(17) 0.0104(14)
C37 0.0408(18) 0.0371(16) 0.0378(18) 0.0099(14) 0.0171(15) 0.0133(14)
C38 0.0405(18) 0.0352(16) 0.0326(17) 0.0085(13) 0.0046(14) 0.0071(14)
C39 0.048(2) 0.0335(16) 0.046(2) 0.0043(14) 0.0239(16) 0.0081(14)
C40 0.0429(18) 0.0368(16) 0.0311(17) 0.0134(14) 0.0098(14) 0.0076(14)
C41 0.046(2) 0.0399(17) 0.0369(18) 0.0155(15) 0.0133(16) 0.0068(15)
C42 0.051(2) 0.0342(16) 0.048(2) 0.0205(15) 0.0290(17) 0.0183(15)
C43 0.0356(18) 0.0418(18) 0.057(2) 0.0182(17) 0.0188(17) 0.0102(15)
C44 0.066(3) 0.060(2) 0.046(2) 0.0313(19) 0.0278(19) 0.024(2)
C45 0.0290(17) 0.0363(17) 0.058(2) 0.0120(16) 0.0186(16) 0.0092(14)
C46 0.044(2) 0.066(2) 0.048(2) 0.0209(19) 0.0260(17) 0.0237(18)
C47 0.083(3) 0.042(2) 0.048(2) 0.0252(17) 0.026(2) 0.018(2)
C48 0.0337(17) 0.0366(16) 0.045(2) 0.0108(15) 0.0039(16) 0.0134(14)
C49 0.048(2) 0.0368(16) 0.046(2) 0.0160(15) 0.0227(17) 0.0139(15)
C50 0.049(2) 0.0467(19) 0.0344(18) 0.0123(15) 0.0162(16) 0.0152(16)
C51 0.063(2) 0.0433(19) 0.086(3) 0.031(2) 0.055(2) 0.0224(18)
C52 0.045(2) 0.051(2) 0.060(3) 0.0152(19) 0.0264(19) 0.0095(17)
C53 0.059(2) 0.052(2) 0.051(2) 0.0192(17) 0.0318(19) 0.0202(18)
C54 0.055(2) 0.0440(19) 0.042(2) 0.0222(16) 0.0172(17) 0.0143(16)
C55 0.094(4) 0.064(3) 0.088(3) 0.055(3) 0.066(3) 0.036(3)
C56 0.070(3) 0.0373(18) 0.0371(19) 0.0039(15) 0.0192(18) 0.0221(18)
C57 0.0431(19) 0.0365(17) 0.0368(18) 0.0111(15) 0.0122(16) 0.0111(15)
C58 0.057(2) 0.049(2) 0.049(2) 0.0220(18) 0.0235(19) 0.0106(18)
C59 0.087(3) 0.065(3) 0.074(3) 0.037(2) 0.057(3) 0.046(3)
C60 0.053(2) 0.051(2) 0.049(2) 0.0086(17) 0.0266(18) 0.0196(17)
C61 0.036(2) 0.050(2) 0.072(3) 0.014(2) 0.021(2) 0.0076(16)
C62 0.091(4) 0.087(3) 0.073(3) 0.060(3) 0.049(3) 0.038(3)
C63 0.0341(19) 0.068(2) 0.058(2) 0.032(2) 0.0192(18) 0.0133(17)
C64 0.054(2) 0.0430(19) 0.072(3) 0.0200(19) 0.032(2) 0.0014(17)
C65 0.064(3) 0.090(4) 0.119(5) 0.072(3) 0.062(3) 0.047(3)
C66 0.063(3) 0.049(2) 0.074(3) 0.033(2) 0.041(2) 0.0284(19)
C67 0.082(3) 0.0372(18) 0.057(2) 0.0179(17) 0.036(2) -0.0001(19)
C68 0.042(2) 0.055(2) 0.076(3) 0.024(2) 0.027(2) 0.0124(17)
C69 0.067(3) 0.061(3) 0.056(3) -0.003(2) 0.027(2) 0.016(2)
C70 0.041(2) 0.069(3) 0.095(4) 0.003(3) 0.028(3) 0.006(2)
C71 0.053(2) 0.056(2) 0.058(2) 0.0177(19) 0.032(2) 0.0062(18)
C72 0.060(3) 0.084(3) 0.063(3) 0.024(2) 0.030(2) -0.005(2)
C73 0.078(3) 0.054(2) 0.064(3) 0.002(2) 0.033(2) 0.017(2)
C74 0.070(3) 0.071(3) 0.121(5) 0.045(3) 0.053(3) 0.004(2)
C75 0.037(2) 0.082(3) 0.110(4) 0.046(3) 0.034(2) 0.020(2)
C76 0.086(3) 0.058(2) 0.052(2) 0.029(2) 0.038(2) 0.012(2)
C77 0.095(4) 0.092(4) 0.087(4) 0.061(3) 0.053(3) 0.037(3)
C78 0.067(3) 0.0317(17) 0.055(3) 0.0013(17) -0.004(2) 0.0131(18)
C79 0.163(6) 0.050(3) 0.128(5) 0.050(3) 0.104(5) 0.062(4)
C81 0.097(4) 0.0310(18) 0.080(3) 0.017(2) 0.033(3) 0.009(2)
C82 0.102(4) 0.078(3) 0.111(4) 0.062(3) 0.074(4) 0.062(3)
C83 0.051(3) 0.080(3) 0.112(5) -0.007(3) 0.048(3) -0.008(2)
C84 0.066(3) 0.083(3) 0.105(4) 0.028(3) 0.056(3) 0.030(3)
C86 0.069(3) 0.072(3) 0.093(4) 0.008(3) 0.045(3) 0.026(2)
C88 0.140(6) 0.033(2) 0.107(5) 0.022(2) 0.063(4) 0.027(3)
C90 0.054(3) 0.097(4) 0.116(5) 0.050(4) 0.047(3) 0.012(3)
C98 0.079(4) 0.110(5) 0.088(4) 0.021(4) 0.054(3) -0.018(3)
C101 0.0376(18) 0.0315(15) 0.0350(17) 0.0079(13) 0.0098(14) 0.0031(13)
C102 0.157(7) 0.192(8) 0.102(5) 0.120(6) 0.052(5) 0.051(6)

loop_
_atom_type_symbol
_atom_type_description
_atom_type_scat_dispersion_real
_atom_type_scat_dispersion_imag
_atom_type_scat_source
C C 0.0033 0.0016 'International Tables Vol C Tables 4.2.6.8 and 6.1.1.4'
H H 0.0000 0.0000 'International Tables Vol C Tables 4.2.6.8 and 6.1.1.4'
O O 0.0106 0.0060 'International Tables Vol C Tables 4.2.6.8 and 6.1.1.4'
P P 0.1023 0.0942 'International Tables Vol C Tables 4.2.6.8 and 6.1.1.4'
Mn Mn 0.3368 0.7283 'International Tables Vol C Tables 4.2.6.8 and 6.1.1.4'

loop_
_geom_angle_atom_site_label_1
_geom_angle_atom_site_label_2
_geom_angle_atom_site_label_3
_geom_angle
C57 Mn1 C41 87.39(17)
C57 Mn1 C31 124.20(15)
C41 Mn1 C31 93.16(16)
C57 Mn1 C48 93.96(15)
C41 Mn1 C48 117.86(16)
C31 Mn1 C48 38.52(13)
C57 Mn1 C12 159.05(14)
C41 Mn1 C12 104.12(14)
C31 Mn1 C12 39.21(13)
C48 Mn1 C12 65.23(13)
C57 Mn1 C29 131.32(15)
C41 Mn1 C29 141.23(14)
C31 Mn1 C29 65.26(14)
C48 Mn1 C29 65.09(14)
C12 Mn1 C29 39.02(12)
C57 Mn1 C45 97.93(15)
C41 Mn1 C45 156.20(16)
C31 Mn1 C45 64.63(14)
C48 Mn1 C45 38.91(15)
C12 Mn1 C45 64.66(13)
C29 Mn1 C45 38.23(13)
C57 Mn1 P4 92.74(12)
C41 Mn1 P4 93.15(12)
C31 Mn1 P4 142.76(10)
C48 Mn1 P4 148.51(12)
C12 Mn1 P4 103.84(9)
C29 Mn1 P4 87.66(9)
C45 Mn1 P4 109.65(11)
C27 Mn2 C35 88.94(17)
C27 Mn2 C100 124.97(15)
C35 Mn2 C100 91.22(15)
C27 Mn2 C11 93.40(16)
C35 Mn2 C11 115.05(16)
C100 Mn2 C11 38.78(14)
C27 Mn2 C99 158.25(15)
C35 Mn2 C99 104.18(14)
C100 Mn2 C99 39.25(12)
C11 Mn2 C99 65.44(13)
C27 Mn2 C15 128.94(16)
C35 Mn2 C15 141.90(14)
C100 Mn2 C15 65.23(12)
C11 Mn2 C15 65.15(13)
C99 Mn2 C15 38.89(12)
C27 Mn2 C25 95.79(16)
C35 Mn2 C25 153.16(15)
C100 Mn2 C25 64.48(13)
C11 Mn2 C25 38.44(14)
C99 Mn2 C25 64.77(13)
C15 Mn2 C25 38.64(13)
C27 Mn2 P5 94.49(12)
C35 Mn2 P5 93.85(12)
C100 Mn2 P5 140.31(10)
C11 Mn2 P5 150.16(11)
C99 Mn2 P5 101.72(9)
C15 Mn2 P5 87.77(9)
C25 Mn2 P5 112.02(10)
C12 P3 C20 100.31(14)
C12 P3 C28 100.62(15)
C20 P3 C28 103.03(15)
C14 P4 C40 102.61(16)
C14 P4 C8 102.21(15)
C40 P4 C8 100.17(15)
C14 P4 Mn1 117.38(11)
C40 P4 Mn1 112.43(11)
C8 P4 Mn1 119.42(11)
C18 P5 C32 102.26(17)
C18 P5 C101 103.08(17)
C32 P5 C101 98.64(17)
C18 P5 Mn2 116.80(12)
C32 P5 Mn2 119.30(14)
C101 P5 Mn2 114.03(11)
C99 P6 C10 101.75(15)
C99 P6 C16 102.95(15)
C10 P6 C16 102.36(14)
C15 C99 C100 107.2(3)
C15 C99 P6 124.4(2)
C100 C99 P6 128.3(2)
C15 C99 Mn2 70.92(18)
C100 C99 Mn2 69.52(18)
P6 C99 Mn2 127.07(16)
C36 C8 C54 119.4(3)
C36 C8 P4 119.9(3)
C54 C8 P4 120.7(3)
C21 C10 C22 118.8(3)
C21 C10 P6 125.0(2)
C22 C10 P6 116.2(3)
C25 C11 C100 107.6(3)
C25 C11 Mn2 71.47(19)
C100 C11 Mn2 69.96(18)
C31 C12 C29 106.9(3)
C31 C12 P3 126.2(2)
C29 C12 P3 126.2(3)
C31 C12 Mn1 69.50(18)
C29 C12 Mn1 70.54(17)
P3 C12 Mn1 132.03(17)
C11 C100 C99 108.8(3)
C11 C100 Mn2 71.26(19)
C99 C100 Mn2 71.23(17)
C53 C14 C68 119.0(4)
C53 C14 P4 120.9(3)
C68 C14 P4 120.0(3)
C25 C15 C99 107.5(3)
C25 C15 C33 123.6(3)
C99 C15 C33 128.7(3)
C25 C15 Mn2 70.8(2)
C99 C15 Mn2 70.19(18)
C33 C15 Mn2 128.0(2)
C42 C16 C44 119.2(3)
C42 C16 P6 125.3(3)
C44 C16 P6 115.4(3)
C72 C18 C61 118.6(4)
C72 C18 P5 118.9(3)
C61 C18 P5 122.3(3)
C38 C20 C39 118.4(3)
C38 C20 P3 119.8(3)
C39 C20 P3 121.7(2)
C10 C21 C50 121.0(3)
C63 C22 C10 121.3(3)
C26 C23 C29 127.4(3)
C38 C24 C56 117.8(3)
C38 C24 C78 122.5(4)
C56 C24 C78 119.6(3)
C11 C25 C15 108.9(3)
C11 C25 Mn2 70.1(2)
C15 C25 Mn2 70.58(19)
C23 C26 C76 122.4(4)
C23 C26 C40 122.2(3)
C76 C26 C40 115.3(3)
O3 C27 Mn2 177.6(3)
C43 C28 C49 118.6(3)
C43 C28 P3 117.0(3)
C49 C28 P3 124.4(3)
C45 C29 C12 108.0(3)
C45 C29 C23 122.8(3)
C12 C29 C23 129.0(3)
C45 C29 Mn1 71.1(2)
C12 C29 Mn1 70.44(18)
C23 C29 Mn1 127.9(2)
C48 C31 C12 109.0(3)
C48 C31 Mn1 71.61(19)
C12 C31 Mn1 71.29(17)
C66 C32 C81 118.6(4)
C66 C32 P5 120.4(3)
C81 C32 P5 120.9(3)
C37 C33 C15 127.1(3)
O2 C35 Mn2 175.8(4)
C8 C36 C64 120.2(4)
C33 C37 C101 123.5(3)
C33 C37 C69 120.4(4)
C101 C37 C69 116.2(3)
C24 C38 C20 122.4(3)
C60 C39 C20 121.1(3)
C26 C40 P4 110.3(2)
O0 C41 Mn1 175.4(3)
C16 C42 C51 120.5(4)
C28 C43 C52 122.0(4)
C62 C44 C16 121.3(4)
C29 C45 C48 108.8(3)
C29 C45 Mn1 70.64(19)
C48 C45 Mn1 70.2(2)
C50 C46 C63 122.3(3)
C67 C47 C54 120.8(4)
C31 C48 C45 107.2(3)
C31 C48 Mn1 69.87(19)
C45 C48 Mn1 70.88(19)
C58 C49 C28 120.8(3)
C46 C50 C21 118.3(3)
C46 C50 C73 120.4(4)
C21 C50 C73 121.3(4)
C42 C51 C55 118.0(4)
C42 C51 C74 120.1(4)
C55 C51 C74 121.9(4)
C71 C52 C43 117.5(4)
C71 C52 C84 122.3(4)
C43 C52 C84 120.2(4)
C14 C53 C59 119.6(4)
C8 C54 C47 119.6(4)
C62 C55 C51 122.4(4)
C60 C56 C24 121.5(3)
O1 C57 Mn1 177.6(4)
C71 C58 C49 118.7(4)
C71 C58 C77 120.6(4)
C49 C58 C77 120.6(4)
C65 C59 C53 119.9(4)
C56 C60 C39 118.7(4)
C56 C60 C86 120.6(4)
C39 C60 C86 120.7(4)
C70 C61 C18 119.7(5)
C55 C62 C44 118.5(4)
C55 C62 C102 119.6(5)
C44 C62 C102 121.9(6)
C22 C63 C46 118.1(3)
C22 C63 C90 120.5(4)
C46 C63 C90 121.4(4)
C67 C64 C36 120.1(4)
C75 C65 C59 120.8(4)
C32 C66 C82 120.1(5)
C47 C67 C64 120.0(4)
C75 C68 C14 119.9(5)
C83 C70 C61 120.9(5)
C58 C71 C52 122.3(4)
C18 C72 C98 120.6(5)
C65 C75 C68 120.8(5)
C88 C79 C82 121.0(4)
C32 C81 C88 120.8(5)
C79 C82 C66 119.5(5)
C70 C83 C98 121.0(5)
C79 C88 C81 119.9(5)
C83 C98 C72 119.2(5)
C37 C101 P5 111.4(2)

loop_
_geom_bond_atom_site_label_1
_geom_bond_atom_site_label_2
_geom_bond_distance
Mn1 C57 1.772(3)
Mn1 C41 1.784(4)
Mn1 C31 2.128(3)
Mn1 C48 2.150(3)
Mn1 C12 2.151(3)
Mn1 C29 2.153(3)
Mn1 C45 2.159(4)
Mn1 P4 2.2093(10)
Mn2 C27 1.770(4)
Mn2 C35 1.775(4)
Mn2 C100 2.116(3)
Mn2 C11 2.133(3)
Mn2 C99 2.139(3)
Mn2 C15 2.148(3)
Mn2 C25 2.151(3)
Mn2 P5 2.2193(9)
P3 C12 1.815(3)
P3 C20 1.837(3)
P3 C28 1.838(4)
P4 C14 1.826(3)
P4 C40 1.847(3)
P4 C8 1.847(3)
P5 C18 1.822(4)
P5 C32 1.834(4)
P5 C101 1.844(4)
P6 C99 1.824(3)
P6 C10 1.832(3)
P6 C16 1.836(3)
C99 C15 1.427(4)
C99 C100 1.429(4)
C8 C36 1.373(5)
C8 C54 1.388(5)
C10 C21 1.386(4)
C10 C22 1.395(5)
C11 C25 1.410(5)
C11 C100 1.411(5)
C12 C31 1.436(5)
C12 C29 1.437(4)
C14 C53 1.382(5)
C14 C68 1.392(5)
C15 C25 1.422(5)
C15 C33 1.472(4)
C16 C42 1.382(5)
C16 C44 1.396(5)
O1 C57 1.145(4)
C18 C72 1.382(6)
C18 C61 1.398(6)
O0 C41 1.150(5)
C20 C38 1.389(5)
C20 C39 1.392(5)
C21 C50 1.398(5)
C22 C63 1.386(6)
C23 C26 1.331(5)
C23 C29 1.477(5)
C24 C38 1.373(5)
C24 C56 1.404(6)
C24 C78 1.507(5)
C26 C76 1.492(5)
C26 C40 1.508(5)
C27 O3 1.152(4)
C28 C43 1.381(5)
C28 C49 1.389(5)
C29 C45 1.412(5)
O2 C35 1.151(4)
C31 C48 1.411(5)
C32 C66 1.379(6)
C32 C81 1.380(6)
C33 C37 1.339(5)
C36 C64 1.397(5)
C37 C101 1.490(5)
C37 C69 1.505(5)
C39 C60 1.388(5)
C42 C51 1.392(5)
C43 C52 1.389(6)
C44 C62 1.372(6)
C45 C48 1.435(6)
C46 C50 1.376(6)
C46 C63 1.390(6)
C47 C67 1.358(6)
C47 C54 1.392(5)
C49 C58 1.388(5)
C50 C73 1.515(5)
C51 C55 1.398(7)
C51 C74 1.497(7)
C52 C71 1.384(6)
C52 C84 1.508(6)
C53 C59 1.396(6)
C55 C62 1.368(7)
C56 C60 1.388(6)
C58 C71 1.376(6)
C58 C77 1.505(6)
C59 C65 1.366(7)
C60 C86 1.521(6)
C61 C70 1.385(6)
C62 C102 1.509(7)
C63 C90 1.510(6)
C64 C67 1.372(6)
C65 C75 1.342(8)
C66 C82 1.395(6)
C68 C75 1.376(6)
C70 C83 1.349(8)
C72 C98 1.403(7)
C79 C88 1.333(9)
C79 C82 1.382(9)
C81 C88 1.395(6)
C83 C98 1.365(9)

loop_
_geom_torsion_atom_site_label_1
_geom_torsion_atom_site_label_2
_geom_torsion_atom_site_label_3
_geom_torsion_atom_site_label_4
_geom_torsion
C10 P6 C99 C15 159.8(3)
C16 P6 C99 C15 -94.5(3)
C10 P6 C99 C100 -23.7(3)
C16 P6 C99 C100 82.1(3)
C10 P6 C99 Mn2 68.5(2)
C16 P6 C99 Mn2 174.33(18)
C14 P4 C8 C36 -144.5(3)
C40 P4 C8 C36 110.0(3)
Mn1 P4 C8 C36 -13.1(3)
C14 P4 C8 C54 38.1(3)
C40 P4 C8 C54 -67.3(3)
Mn1 P4 C8 C54 169.6(2)
C99 P6 C10 C21 77.6(3)
C16 P6 C10 C21 -28.7(3)
C99 P6 C10 C22 -102.5(3)
C16 P6 C10 C22 151.2(3)
C20 P3 C12 C31 77.4(3)
C28 P3 C12 C31 -28.1(3)
C20 P3 C12 C29 -92.3(3)
C28 P3 C12 C29 162.2(3)
C20 P3 C12 Mn1 171.7(2)
C28 P3 C12 Mn1 66.2(2)
C25 C11 C100 C99 0.2(4)
Mn2 C11 C100 C99 -61.7(2)
C25 C11 C100 Mn2 61.9(2)
C15 C99 C100 C11 0.4(3)
P6 C99 C100 C11 -176.6(2)
Mn2 C99 C100 C11 61.7(2)
C15 C99 C100 Mn2 -61.3(2)
P6 C99 C100 Mn2 121.7(3)
C40 P4 C14 C53 148.7(3)
C8 P4 C14 C53 45.2(3)
Mn1 P4 C14 C53 -87.5(3)
C40 P4 C14 C68 -34.7(3)
C8 P4 C14 C68 -138.2(3)
Mn1 P4 C14 C68 89.1(3)
C100 C99 C15 C25 -0.9(3)
P6 C99 C15 C25 176.3(2)
Mn2 C99 C15 C25 -61.3(2)
C100 C99 C15 C33 -176.3(3)
P6 C99 C15 C33 0.9(5)
Mn2 C99 C15 C33 123.3(3)
C100 C99 C15 Mn2 60.4(2)
P6 C99 C15 Mn2 -122.4(2)
C99 P6 C16 C42 -12.0(3)
C10 P6 C16 C42 93.4(3)
C99 P6 C16 C44 165.8(3)
C10 P6 C16 C44 -88.9(3)
C32 P5 C18 C72 59.8(4)
C101 P5 C18 C72 161.8(3)
Mn2 P5 C18 C72 -72.3(4)
C32 P5 C18 C61 -124.9(3)
C101 P5 C18 C61 -22.9(3)
Mn2 P5 C18 C61 103.0(3)
C12 P3 C20 C38 -157.3(3)
C28 P3 C20 C38 -53.7(3)
C12 P3 C20 C39 25.6(3)
C28 P3 C20 C39 129.1(3)
C22 C10 C21 C50 -1.6(5)
P6 C10 C21 C50 178.3(3)
C21 C10 C22 C63 0.7(5)
P6 C10 C22 C63 -179.2(3)
C100 C11 C25 C15 -0.8(4)
Mn2 C11 C25 C15 60.1(2)
C100 C11 C25 Mn2 -60.9(2)
C99 C15 C25 C11 1.1(4)
C33 C15 C25 C11 176.7(3)
Mn2 C15 C25 C11 -59.8(2)
C99 C15 C25 Mn2 60.9(2)
C33 C15 C25 Mn2 -123.4(3)
C29 C23 C26 C76 -173.9(3)
C29 C23 C26 C40 3.2(5)
C12 P3 C28 C43 -96.9(3)
C20 P3 C28 C43 159.7(3)
C12 P3 C28 C49 79.6(3)
C20 P3 C28 C49 -23.7(3)
C31 C12 C29 C45 -1.3(3)
P3 C12 C29 C45 170.0(2)
Mn1 C12 C29 C45 -61.6(2)
C31 C12 C29 C23 -176.3(3)
P3 C12 C29 C23 -5.0(5)
Mn1 C12 C29 C23 123.4(3)
C31 C12 C29 Mn1 60.3(2)
P3 C12 C29 Mn1 -128.4(3)
C26 C23 C29 C45 121.4(4)
C26 C23 C29 C12 -64.3(5)
C26 C23 C29 Mn1 30.5(5)
C29 C12 C31 C48 1.0(4)
P3 C12 C31 C48 -170.2(2)
Mn1 C12 C31 C48 62.0(2)
C29 C12 C31 Mn1 -61.0(2)
P3 C12 C31 Mn1 127.8(3)
C18 P5 C32 C66 -145.3(3)
C101 P5 C32 C66 109.2(3)
Mn2 P5 C32 C66 -14.7(4)
C18 P5 C32 C81 37.9(4)
C101 P5 C32 C81 -67.6(4)
Mn2 P5 C32 C81 168.5(3)
C25 C15 C33 C37 123.0(4)
C99 C15 C33 C37 -62.3(5)
Mn2 C15 C33 C37 32.0(5)
C54 C8 C36 C64 0.3(5)
P4 C8 C36 C64 -177.1(3)
C15 C33 C37 C101 2.7(6)
C15 C33 C37 C69 -177.0(4)
C56 C24 C38 C20 2.2(5)
C78 C24 C38 C20 -174.4(4)
C39 C20 C38 C24 -2.4(5)
P3 C20 C38 C24 -179.7(3)
C38 C20 C39 C60 0.9(6)
P3 C20 C39 C60 178.1(3)
C23 C26 C40 P4 -50.7(4)
C76 C26 C40 P4 126.6(3)
C14 P4 C40 C26 -169.4(2)
C8 P4 C40 C26 -64.3(3)
Mn1 P4 C40 C26 63.6(2)
C44 C16 C42 C51 1.2(5)
P6 C16 C42 C51 178.9(3)
C49 C28 C43 C52 -1.5(5)
P3 C28 C43 C52 175.3(3)
C42 C16 C44 C62 -1.1(6)
P6 C16 C44 C62 -179.0(4)
C12 C29 C45 C48 1.0(4)
C23 C29 C45 C48 176.4(3)
Mn1 C29 C45 C48 -60.1(2)
C12 C29 C45 Mn1 61.1(2)
C23 C29 C45 Mn1 -123.5(3)
C12 C31 C48 C45 -0.4(4)
Mn1 C31 C48 C45 61.4(2)
C12 C31 C48 Mn1 -61.8(2)
C29 C45 C48 C31 -0.4(4)
Mn1 C45 C48 C31 -60.7(2)
C29 C45 C48 Mn1 60.4(2)
C43 C28 C49 C58 -0.4(5)
P3 C28 C49 C58 -176.9(3)
C63 C46 C50 C21 -0.8(6)
C63 C46 C50 C73 -179.5(4)
C10 C21 C50 C46 1.6(5)
C10 C21 C50 C73 -179.7(4)
C16 C42 C51 C55 -1.0(5)
C16 C42 C51 C74 178.0(4)
C28 C43 C52 C71 1.9(6)
C28 C43 C52 C84 -176.2(4)
C68 C14 C53 C59 0.6(6)
P4 C14 C53 C59 177.3(3)
C36 C8 C54 C47 -0.4(5)
P4 C8 C54 C47 176.9(3)
C67 C47 C54 C8 0.2(6)
C42 C51 C55 C62 0.7(6)
C74 C51 C55 C62 -178.4(5)
C38 C24 C56 C60 -0.4(6)
C78 C24 C56 C60 176.3(4)
C28 C49 C58 C71 1.9(6)
C28 C49 C58 C77 180.0(4)
C14 C53 C59 C65 -1.1(7)
C24 C56 C60 C39 -1.1(6)
C24 C56 C60 C86 -179.5(4)
C20 C39 C60 C56 0.8(6)
C20 C39 C60 C86 179.2(4)
C72 C18 C61 C70 -0.3(6)
P5 C18 C61 C70 -175.6(3)
C51 C55 C62 C44 -0.5(7)
C51 C55 C62 C102 -179.6(6)
C16 C44 C62 C55 0.7(7)
C16 C44 C62 C102 179.8(5)
C10 C22 C63 C46 0.0(6)
C10 C22 C63 C90 -179.7(4)
C50 C46 C63 C22 0.0(6)
C50 C46 C63 C90 179.8(4)
C8 C36 C64 C67 0.1(6)
C53 C59 C65 C75 0.3(7)
C81 C32 C66 C82 0.9(7)
P5 C32 C66 C82 -175.9(4)
C54 C47 C67 C64 0.1(6)
C36 C64 C67 C47 -0.3(6)
C53 C14 C68 C75 0.6(6)
P4 C14 C68 C75 -176.1(4)
C18 C61 C70 C83 1.0(7)
C49 C58 C71 C52 -1.4(6)
C77 C58 C71 C52 -179.6(4)
C43 C52 C71 C58 -0.4(6)
C84 C52 C71 C58 177.6(4)
C61 C18 C72 C98 0.3(7)
P5 C18 C72 C98 175.7(4)
C59 C65 C75 C68 1.0(8)
C14 C68 C75 C65 -1.5(8)
C66 C32 C81 C88 -1.3(8)
P5 C32 C81 C88 175.5(4)
C88 C79 C82 C66 0.0(9)
C32 C66 C82 C79 -0.3(7)
C61 C70 C83 C98 -1.7(8)
C82 C79 C88 C81 -0.4(9)
C32 C81 C88 C79 1.1(9)
C70 C83 C98 C72 1.7(9)
C18 C72 C98 C83 -1.0(9)
C33 C37 C101 P5 -48.2(4)
C69 C37 C101 P5 131.5(3)
C18 P5 C101 C37 -173.8(2)
C32 P5 C101 C37 -69.0(3)
Mn2 P5 C101 C37 58.6(2)
